data_4514170
loop_
_publ_author_name
'Somekh, Miriam'
'Cohen, Hagai'
'Diskin-Posner, Yael'
'Shimon, Linda J. W.'
'Carmieli, Raanan'
'Rosenberg, Jeffrey N.'
'Neumann, Ronny'

_publ_section_title
;
 Formation of Alkanes by Aerobic Carbon--Carbon Bond Coupling Reactions
 Catalyzed by a Phosphovanadomolybdic Acid
;
_journal_name_full 'ACS Catalysis'
_journal_page_first 2725
_journal_paper_doi 10.1021/acscatal.7b00461
_journal_year 2017
_chemical_formula_moiety 'C34 H30 Co N4, Cl O4'
_chemical_formula_sum 'C34 H30 Cl Co N4 O4'
_chemical_formula_weight 653.00
_space_group_crystal_system orthorhombic
_space_group_IT_number 61
_space_group_name_Hall '-P 2ac 2ab'
_space_group_name_H-M_alt 'P b c a'
_symmetry_space_group_name_Hall '-P 2ac 2ab'
_symmetry_space_group_name_H-M 'P b c a'
_atom_sites_solution_hydrogens geom
_audit_creation_method SHELXL-2014/7
_cell_angle_alpha 90
_cell_angle_beta 90
_cell_angle_gamma 90
_cell_formula_units_Z 8
_cell_length_a 17.0978(5)
_cell_length_b 15.1411(5)
_cell_length_c 22.9374(7)
_cell_measurement_reflns_used 74464
_cell_measurement_temperature 100(2)
_cell_measurement_theta_max 28.32
_cell_measurement_theta_min 1.78
_cell_volume 5938.0(3)
_computing_cell_refinement APEX2
_computing_data_collection 'Collect package APEX2'
_computing_data_reduction APEX2
_computing_structure_refinement 'SHELXL-2014/7 (Sheldrick, 2014)'
_computing_structure_solution 'SHELXS-97 (Sheldrick, 2008)'
_diffrn_ambient_temperature 100(2)
_diffrn_measured_fraction_theta_full 0.999
_diffrn_measured_fraction_theta_max 0.998
_diffrn_measurement_device_type 'Bruker APEX-II KappaCCD'
_diffrn_measurement_method 'omega and phi scans'
_diffrn_radiation_type MoK\a
_diffrn_radiation_wavelength 0.71073
_diffrn_reflns_av_R_equivalents 0.0421
_diffrn_reflns_av_unetI/netI 0.0223
_diffrn_reflns_Laue_measured_fraction_full 0.999
_diffrn_reflns_Laue_measured_fraction_max 0.998
_diffrn_reflns_limit_h_max 22
_diffrn_reflns_limit_h_min -22
_diffrn_reflns_limit_k_max 20
_diffrn_reflns_limit_k_min -20
_diffrn_reflns_limit_l_max 30
_diffrn_reflns_limit_l_min -30
_diffrn_reflns_number 74456
_diffrn_reflns_point_group_measured_fraction_full 0.999
_diffrn_reflns_point_group_measured_fraction_max 0.998
_diffrn_reflns_theta_full 25.242
_diffrn_reflns_theta_max 28.319
_diffrn_reflns_theta_min 2.690
_exptl_absorpt_coefficient_mu 0.715
_exptl_absorpt_correction_T_max 0.9651
_exptl_absorpt_correction_T_min 0.7162
_exptl_absorpt_correction_type multi-scan
_exptl_absorpt_process_details 'Bruker APEX2'
_exptl_crystal_colour red
_exptl_crystal_density_diffrn 1.461
_exptl_crystal_description plate
_exptl_crystal_F_000 2704
_exptl_crystal_size_max 0.500
_exptl_crystal_size_mid 0.300
_exptl_crystal_size_min 0.050
_refine_diff_density_max 0.408
_refine_diff_density_min -0.470
_refine_diff_density_rms 0.064
_refine_ls_extinction_method none
_refine_ls_goodness_of_fit_ref 1.032
_refine_ls_hydrogen_treatment constr
_refine_ls_matrix_type full
_refine_ls_number_parameters 397
_refine_ls_number_reflns 7389
_refine_ls_number_restraints 0
_refine_ls_restrained_S_all 1.032
_refine_ls_R_factor_all 0.0390
_refine_ls_R_factor_gt 0.0294
_refine_ls_shift/su_max 0.003
_refine_ls_shift/su_mean 0.000
_refine_ls_structure_factor_coef Fsqd
_refine_ls_weighting_details 'w=1/[\s^2^(Fo^2^)+(0.0364P)^2^+4.1383P] where P=(Fo^2^+2Fc^2^)/3'
_refine_ls_weighting_scheme calc
_refine_ls_wR_factor_gt 0.0730
_refine_ls_wR_factor_ref 0.0801
_reflns_Friedel_coverage 0.000
_reflns_number_gt 6245
_reflns_number_total 7389
_reflns_threshold_expression 'I > 2\s(I)'
_cod_data_source_file cs7b00461_si_003.cif
_cod_data_source_block n544
_cod_database_code 4514170
_shelx_shelxl_version_number 2014/7
_shelx_space_group_comment
;
The symmetry employed for this shelxl refinement is uniquely defined
by the following loop, which should always be used as a source of
symmetry information in preference to the above space-group names.
They are only intended as comments.
;
_shelx_estimated_absorpt_t_min 0.716
_shelx_estimated_absorpt_t_max 0.965

loop_
_space_group_symop_operation_xyz
'x, y, z'
'x+1/2, -y+1/2, -z'
'-x, y+1/2, -z+1/2'
'-x+1/2, -y, z+1/2'
'-x, -y, -z'
'-x-1/2, y-1/2, z'
'x, -y-1/2, z-1/2'
'x-1/2, y, -z-1/2'

loop_
_atom_site_label
_atom_site_type_symbol
_atom_site_fract_x
_atom_site_fract_y
_atom_site_fract_z
_atom_site_U_iso_or_equiv
_atom_site_adp_type
_atom_site_occupancy
_atom_site_site_symmetry_order
_atom_site_calc_flag
_atom_site_refinement_flags_posn
_atom_site_refinement_flags_adp
Co1 Co 0.20573(2) 0.71127(2) 0.16715(2) 0.01187(6) Uani 1 1 d . .
N1 N 0.18267(7) 0.67960(8) 0.08738(5) 0.0143(2) Uani 1 1 d . .
N2 N 0.28680(7) 0.78749(8) 0.12899(5) 0.0144(2) Uani 1 1 d . .
N3 N 0.22998(7) 0.76316(8) 0.24318(5) 0.0136(2) Uani 1 1 d . .
N4 N 0.12659(7) 0.80970(8) 0.16642(5) 0.0142(2) Uani 1 1 d . .
C1 C 0.12776(9) 0.62268(10) 0.06867(6) 0.0175(3) Uani 1 1 d . .
H1 H 0.0975 0.5918 0.0968 0.021 Uiso 1 1 calc R U
C2 C 0.11345(9) 0.60726(11) 0.01021(7) 0.0208(3) Uani 1 1 d . .
H2 H 0.0744 0.5662 -0.0013 0.025 Uiso 1 1 calc R U
C3 C 0.15636(10) 0.65208(12) -0.03127(7) 0.0243(3) Uani 1 1 d . .
H3 H 0.1470 0.6429 -0.0716 0.029 Uiso 1 1 calc R U
C4 C 0.21343(10) 0.71074(11) -0.01275(7) 0.0223(3) Uani 1 1 d . .
H4 H 0.2437 0.7425 -0.0404 0.027 Uiso 1 1 calc R U
C5 C 0.22607(9) 0.72274(10) 0.04673(6) 0.0164(3) Uani 1 1 d . .
C6 C 0.28702(8) 0.78131(10) 0.07031(6) 0.0161(3) Uani 1 1 d . .
C7 C 0.34250(9) 0.82444(10) 0.03618(7) 0.0206(3) Uani 1 1 d . .
H7 H 0.3411 0.8194 -0.0051 0.025 Uiso 1 1 calc R U
C8 C 0.39948(9) 0.87448(11) 0.06294(7) 0.0225(3) Uani 1 1 d . .
H8 H 0.4379 0.9042 0.0404 0.027 Uiso 1 1 calc R U
C9 C 0.40004(9) 0.88087(10) 0.12333(7) 0.0201(3) Uani 1 1 d . .
H9 H 0.4388 0.9148 0.1428 0.024 Uiso 1 1 calc R U
C10 C 0.34283(9) 0.83674(10) 0.15461(7) 0.0175(3) Uani 1 1 d . .
H10 H 0.3431 0.8414 0.1959 0.021 Uiso 1 1 calc R U
C11 C 0.28204(9) 0.73371(10) 0.28260(6) 0.0172(3) Uani 1 1 d . .
H11 H 0.3054 0.6775 0.2767 0.021 Uiso 1 1 calc R U
C12 C 0.30303(9) 0.78205(11) 0.33159(6) 0.0203(3) Uani 1 1 d . .
H12 H 0.3410 0.7598 0.3580 0.024 Uiso 1 1 calc R U
C13 C 0.26796(10) 0.86314(11) 0.34141(7) 0.0216(3) Uani 1 1 d . .
H13 H 0.2822 0.8978 0.3742 0.026 Uiso 1 1 calc R U
C14 C 0.21178(9) 0.89287(10) 0.30266(6) 0.0184(3) Uani 1 1 d . .
H14 H 0.1859 0.9475 0.3091 0.022 Uiso 1 1 calc R U
C15 C 0.19372(8) 0.84166(9) 0.25412(6) 0.0145(3) Uani 1 1 d . .
C16 C 0.13311(8) 0.86679(10) 0.21155(6) 0.0152(3) Uani 1 1 d . .
C17 C 0.08436(9) 0.93966(10) 0.21783(7) 0.0202(3) Uani 1 1 d . .
H17 H 0.0903 0.9786 0.2500 0.024 Uiso 1 1 calc R U
C18 C 0.02676(10) 0.95449(11) 0.17627(7) 0.0234(3) Uani 1 1 d . .
H18 H -0.0068 1.0043 0.1792 0.028 Uiso 1 1 calc R U
C19 C 0.01905(9) 0.89556(11) 0.13058(7) 0.0232(3) Uani 1 1 d . .
H19 H -0.0205 0.9037 0.1020 0.028 Uiso 1 1 calc R U
C20 C 0.06994(9) 0.82427(10) 0.12705(6) 0.0189(3) Uani 1 1 d . .
H20 H 0.0644 0.7842 0.0955 0.023 Uiso 1 1 calc R U
C21 C 0.28961(8) 0.61389(10) 0.17191(6) 0.0168(3) Uani 1 1 d . .
H21A H 0.3338 0.6368 0.1954 0.020 Uiso 1 1 calc R U
H21B H 0.2671 0.5633 0.1935 0.020 Uiso 1 1 calc R U
C22 C 0.32172(8) 0.57991(10) 0.11591(6) 0.0159(3) Uani 1 1 d . .
C23 C 0.38895(9) 0.61789(10) 0.09154(7) 0.0191(3) Uani 1 1 d . .
H23 H 0.4145 0.6644 0.1118 0.023 Uiso 1 1 calc R U
C24 C 0.41933(9) 0.58965(11) 0.03867(7) 0.0225(3) Uani 1 1 d . .
H24 H 0.4651 0.6167 0.0233 0.027 Uiso 1 1 calc R U
C25 C 0.38297(10) 0.52196(11) 0.00814(7) 0.0237(3) Uani 1 1 d . .
H25 H 0.4032 0.5028 -0.0283 0.028 Uiso 1 1 calc R U
C26 C 0.31654(10) 0.48253(11) 0.03154(7) 0.0222(3) Uani 1 1 d . .
H26 H 0.2913 0.4362 0.0110 0.027 Uiso 1 1 calc R U
C27 C 0.28692(9) 0.51054(10) 0.08483(7) 0.0188(3) Uani 1 1 d . .
H27 H 0.2421 0.4821 0.1005 0.023 Uiso 1 1 calc R U
C28 C 0.12206(8) 0.62866(10) 0.19964(6) 0.0169(3) Uani 1 1 d . .
H28A H 0.0714 0.6429 0.1809 0.020 Uiso 1 1 calc R U
H28B H 0.1357 0.5672 0.1890 0.020 Uiso 1 1 calc R U
C29 C 0.11259(8) 0.63412(10) 0.26363(6) 0.0157(3) Uani 1 1 d . .
C30 C 0.06286(9) 0.69693(10) 0.28907(7) 0.0205(3) Uani 1 1 d . .
H30 H 0.0302 0.7320 0.2648 0.025 Uiso 1 1 calc R U
C31 C 0.06058(10) 0.70874(11) 0.34917(8) 0.0253(3) Uani 1 1 d . .
H31 H 0.0279 0.7531 0.3654 0.030 Uiso 1 1 calc R U
C32 C 0.10567(10) 0.65623(12) 0.38550(7) 0.0265(4) Uani 1 1 d . .
H32 H 0.1039 0.6643 0.4265 0.032 Uiso 1 1 calc R U
C33 C 0.15346(10) 0.59182(12) 0.36145(7) 0.0238(3) Uani 1 1 d . .
H33 H 0.1840 0.5550 0.3861 0.029 Uiso 1 1 calc R U
C34 C 0.15665(9) 0.58115(10) 0.30130(7) 0.0190(3) Uani 1 1 d . .
H34 H 0.1896 0.5368 0.2854 0.023 Uiso 1 1 calc R U
Cl1 Cl 0.09018(2) 0.07833(2) 0.38892(2) 0.01657(8) Uani 1 1 d . .
O1 O 0.09538(8) 0.08472(9) 0.32638(5) 0.0316(3) Uani 1 1 d . .
O2 O 0.03565(7) 0.00945(8) 0.40421(5) 0.0280(3) Uani 1 1 d . .
O3 O 0.16583(7) 0.05771(9) 0.41281(6) 0.0319(3) Uani 1 1 d . .
O4 O 0.06307(7) 0.16141(8) 0.41218(5) 0.0253(2) Uani 1 1 d . .

loop_
_atom_site_aniso_label
_atom_site_aniso_U_11
_atom_site_aniso_U_22
_atom_site_aniso_U_33
_atom_site_aniso_U_23
_atom_site_aniso_U_13
_atom_site_aniso_U_12
Co1 0.01218(10) 0.01087(10) 0.01256(9) 0.00020(7) 0.00033(7) -0.00005(7)
N1 0.0150(6) 0.0130(6) 0.0150(5) 0.0004(5) 0.0001(4) 0.0021(5)
N2 0.0139(6) 0.0119(6) 0.0175(6) 0.0008(5) 0.0012(4) 0.0009(5)
N3 0.0134(5) 0.0124(6) 0.0150(5) 0.0010(5) 0.0009(4) -0.0020(5)
N4 0.0131(5) 0.0138(6) 0.0158(5) 0.0017(5) 0.0011(4) 0.0004(5)
C1 0.0159(7) 0.0172(7) 0.0193(7) -0.0004(6) -0.0010(5) 0.0014(6)
C2 0.0195(7) 0.0206(7) 0.0222(7) -0.0038(6) -0.0046(6) 0.0014(6)
C3 0.0286(8) 0.0281(9) 0.0163(7) -0.0024(6) -0.0030(6) 0.0032(7)
C4 0.0254(8) 0.0250(8) 0.0163(7) 0.0026(6) 0.0017(6) 0.0003(7)
C5 0.0177(7) 0.0145(7) 0.0170(6) 0.0010(5) 0.0011(5) 0.0032(6)
C6 0.0164(7) 0.0138(7) 0.0182(6) 0.0015(5) 0.0023(5) 0.0019(6)
C7 0.0238(8) 0.0178(7) 0.0203(7) 0.0033(6) 0.0062(6) 0.0012(6)
C8 0.0202(7) 0.0174(7) 0.0299(8) 0.0050(6) 0.0089(6) -0.0011(6)
C9 0.0157(7) 0.0144(7) 0.0300(8) 0.0011(6) 0.0015(6) -0.0007(6)
C10 0.0164(7) 0.0141(7) 0.0220(7) 0.0009(6) 0.0012(5) -0.0002(6)
C11 0.0181(7) 0.0158(7) 0.0178(6) 0.0024(6) -0.0006(5) -0.0014(6)
C12 0.0235(8) 0.0200(8) 0.0173(7) 0.0019(6) -0.0045(6) -0.0018(6)
C13 0.0269(8) 0.0198(8) 0.0182(7) -0.0035(6) -0.0013(6) -0.0064(7)
C14 0.0203(7) 0.0144(7) 0.0205(7) -0.0031(6) 0.0034(6) -0.0021(6)
C15 0.0151(6) 0.0127(6) 0.0157(6) 0.0008(5) 0.0035(5) -0.0025(5)
C16 0.0145(6) 0.0135(7) 0.0174(6) 0.0008(5) 0.0031(5) -0.0013(5)
C17 0.0199(7) 0.0167(7) 0.0240(7) -0.0017(6) 0.0035(6) 0.0016(6)
C18 0.0203(7) 0.0186(8) 0.0312(8) 0.0018(6) 0.0024(6) 0.0072(6)
C19 0.0181(7) 0.0249(8) 0.0267(8) 0.0026(7) -0.0024(6) 0.0048(6)
C20 0.0192(7) 0.0186(7) 0.0191(7) 0.0005(6) -0.0020(6) 0.0018(6)
C21 0.0177(7) 0.0151(7) 0.0175(6) 0.0010(5) -0.0003(5) 0.0042(6)
C22 0.0149(6) 0.0138(7) 0.0191(7) 0.0019(6) 0.0004(5) 0.0030(5)
C23 0.0159(7) 0.0153(7) 0.0262(7) -0.0029(6) 0.0003(6) 0.0003(6)
C24 0.0184(7) 0.0196(8) 0.0295(8) 0.0011(6) 0.0062(6) -0.0011(6)
C25 0.0264(8) 0.0229(8) 0.0217(7) -0.0032(6) 0.0064(6) 0.0014(7)
C26 0.0252(8) 0.0169(7) 0.0244(7) -0.0040(6) 0.0011(6) -0.0012(6)
C27 0.0176(7) 0.0144(7) 0.0243(7) 0.0003(6) 0.0030(6) -0.0012(6)
C28 0.0171(7) 0.0145(7) 0.0190(7) 0.0022(5) 0.0005(5) -0.0024(6)
C29 0.0143(6) 0.0136(7) 0.0194(7) 0.0023(5) 0.0015(5) -0.0042(5)
C30 0.0162(7) 0.0174(7) 0.0278(8) 0.0043(6) 0.0057(6) -0.0011(6)
C31 0.0267(8) 0.0188(8) 0.0305(8) -0.0021(6) 0.0131(7) -0.0035(7)
C32 0.0321(9) 0.0280(9) 0.0194(7) -0.0018(6) 0.0056(6) -0.0112(7)
C33 0.0218(8) 0.0274(9) 0.0224(7) 0.0068(6) -0.0016(6) -0.0058(7)
C34 0.0165(7) 0.0181(7) 0.0224(7) 0.0040(6) 0.0024(6) -0.0008(6)
Cl1 0.01554(16) 0.01632(16) 0.01786(16) -0.00125(13) 0.00013(12) -0.00254(13)
O1 0.0482(8) 0.0288(7) 0.0179(6) -0.0031(5) 0.0053(5) -0.0052(6)
O2 0.0227(6) 0.0239(6) 0.0375(7) 0.0088(5) -0.0034(5) -0.0095(5)
O3 0.0151(5) 0.0353(7) 0.0453(7) -0.0047(6) -0.0067(5) 0.0018(5)
O4 0.0273(6) 0.0214(6) 0.0271(6) -0.0074(5) 0.0015(5) 0.0020(5)

loop_
_atom_type_symbol
_atom_type_description
_atom_type_scat_dispersion_real
_atom_type_scat_dispersion_imag
_atom_type_scat_source
C C 0.0033 0.0016 'International Tables Vol C Tables 4.2.6.8 and 6.1.1.4'
H H 0.0000 0.0000 'International Tables Vol C Tables 4.2.6.8 and 6.1.1.4'
N N 0.0061 0.0033 'International Tables Vol C Tables 4.2.6.8 and 6.1.1.4'
O O 0.0106 0.0060 'International Tables Vol C Tables 4.2.6.8 and 6.1.1.4'
Cl Cl 0.1484 0.1585 'International Tables Vol C Tables 4.2.6.8 and 6.1.1.4'
Co Co 0.3494 0.9721 'International Tables Vol C Tables 4.2.6.8 and 6.1.1.4'

loop_
_geom_angle_atom_site_label_1
_geom_angle_atom_site_label_2
_geom_angle_atom_site_label_3
_geom_angle
N1 Co1 N3 170.63(5)
N1 Co1 N2 82.56(5)
N3 Co1 N2 90.66(5)
N1 Co1 N4 92.22(5)
N3 Co1 N4 81.53(5)
N2 Co1 N4 92.00(5)
N1 Co1 C28 92.90(5)
N3 Co1 C28 93.97(5)
N2 Co1 C28 175.34(5)
N4 Co1 C28 89.18(6)
N1 Co1 C21 90.83(5)
N3 Co1 C21 95.32(5)
N2 Co1 C21 87.35(6)
N4 Co1 C21 176.77(5)
C28 Co1 C21 91.72(6)
C1 N1 C5 118.05(12)
C1 N1 Co1 127.14(10)
C5 N1 Co1 114.77(10)
C10 N2 C6 118.11(13)
C10 N2 Co1 128.25(10)
C6 N2 Co1 113.43(10)
C11 N3 C15 117.78(12)
C11 N3 Co1 127.31(10)
C15 N3 Co1 114.68(9)
C20 N4 C16 117.97(13)
C20 N4 Co1 127.75(10)
C16 N4 Co1 114.27(9)
N1 C1 C2 122.77(14)
N1 C1 H1 118.6
C2 C1 H1 118.6
C3 C2 C1 119.44(15)
C3 C2 H2 120.3
C1 C2 H2 120.3
C2 C3 C4 118.56(14)
C2 C3 H3 120.7
C4 C3 H3 120.7
C3 C4 C5 119.53(15)
C3 C4 H4 120.2
C5 C4 H4 120.2
N1 C5 C4 121.63(14)
N1 C5 C6 115.11(12)
C4 C5 C6 123.25(14)
N2 C6 C7 122.02(14)
N2 C6 C5 113.98(12)
C7 C6 C5 123.95(14)
C8 C7 C6 119.27(14)
C8 C7 H7 120.4
C6 C7 H7 120.4
C7 C8 C9 119.17(14)
C7 C8 H8 120.4
C9 C8 H8 120.4
C10 C9 C8 118.57(14)
C10 C9 H9 120.7
C8 C9 H9 120.7
N2 C10 C9 122.86(14)
N2 C10 H10 118.6
C9 C10 H10 118.6
N3 C11 C12 122.71(14)
N3 C11 H11 118.6
C12 C11 H11 118.6
C13 C12 C11 119.16(14)
C13 C12 H12 120.4
C11 C12 H12 120.4
C14 C13 C12 118.98(14)
C14 C13 H13 120.5
C12 C13 H13 120.5
C13 C14 C15 119.12(14)
C13 C14 H14 120.4
C15 C14 H14 120.4
N3 C15 C14 122.14(13)
N3 C15 C16 115.00(12)
C14 C15 C16 122.85(13)
N4 C16 C17 122.46(14)
N4 C16 C15 113.58(13)
C17 C16 C15 123.90(13)
C18 C17 C16 118.84(14)
C18 C17 H17 120.6
C16 C17 H17 120.6
C19 C18 C17 118.90(15)
C19 C18 H18 120.5
C17 C18 H18 120.5
C18 C19 C20 119.09(15)
C18 C19 H19 120.5
C20 C19 H19 120.5
N4 C20 C19 122.71(14)
N4 C20 H20 118.6
C19 C20 H20 118.6
C22 C21 Co1 117.29(10)
C22 C21 H21A 108.0
Co1 C21 H21A 108.0
C22 C21 H21B 108.0
Co1 C21 H21B 108.0
H21A C21 H21B 107.2
C23 C22 C27 116.92(14)
C23 C22 C21 120.32(14)
C27 C22 C21 122.76(13)
C24 C23 C22 121.97(14)
C24 C23 H23 119.0
C22 C23 H23 119.0
C23 C24 C25 120.07(14)
C23 C24 H24 120.0
C25 C24 H24 120.0
C24 C25 C26 119.20(14)
C24 C25 H25 120.4
C26 C25 H25 120.4
C27 C26 C25 120.41(15)
C27 C26 H26 119.8
C25 C26 H26 119.8
C26 C27 C22 121.41(14)
C26 C27 H27 119.3
C22 C27 H27 119.3
C29 C28 Co1 113.87(10)
C29 C28 H28A 108.8
Co1 C28 H28A 108.8
C29 C28 H28B 108.8
Co1 C28 H28B 108.8
H28A C28 H28B 107.7
C34 C29 C30 117.26(14)
C34 C29 C28 121.47(13)
C30 C29 C28 121.14(13)
C31 C30 C29 121.10(15)
C31 C30 H30 119.4
C29 C30 H30 119.4
C32 C31 C30 120.44(15)
C32 C31 H31 119.8
C30 C31 H31 119.8
C31 C32 C33 119.48(15)
C31 C32 H32 120.3
C33 C32 H32 120.3
C32 C33 C34 119.98(15)
C32 C33 H33 120.0
C34 C33 H33 120.0
C33 C34 C29 121.68(15)
C33 C34 H34 119.2
C29 C34 H34 119.2
O3 Cl1 O1 109.77(8)
O3 Cl1 O2 109.37(8)
O1 Cl1 O2 109.30(8)
O3 Cl1 O4 109.70(7)
O1 Cl1 O4 109.24(7)
O2 Cl1 O4 109.44(7)

loop_
_geom_bond_atom_site_label_1
_geom_bond_atom_site_label_2
_geom_bond_distance
Co1 N1 1.9323(12)
Co1 N3 1.9571(12)
Co1 N2 2.0049(12)
Co1 N4 2.0131(12)
Co1 C28 2.0411(14)
Co1 C21 2.0598(15)
N1 C1 1.3447(19)
N1 C5 1.3589(19)
N2 C10 1.3487(19)
N2 C6 1.3493(19)
N3 C11 1.3449(18)
N3 C15 1.3639(19)
N4 C20 1.3426(18)
N4 C16 1.3531(18)
C1 C2 1.383(2)
C1 H1 0.9500
C2 C3 1.380(2)
C2 H2 0.9500
C3 C4 1.386(2)
C3 H3 0.9500
C4 C5 1.393(2)
C4 H4 0.9500
C5 C6 1.471(2)
C6 C7 1.392(2)
C7 C8 1.378(2)
C7 H7 0.9500
C8 C9 1.389(2)
C8 H8 0.9500
C9 C10 1.385(2)
C9 H9 0.9500
C10 H10 0.9500
C11 C12 1.388(2)
C11 H11 0.9500
C12 C13 1.385(2)
C12 H12 0.9500
C13 C14 1.384(2)
C13 H13 0.9500
C14 C15 1.391(2)
C14 H14 0.9500
C15 C16 1.474(2)
C16 C17 1.390(2)
C17 C18 1.389(2)
C17 H17 0.9500
C18 C19 1.383(2)
C18 H18 0.9500
C19 C20 1.389(2)
C19 H19 0.9500
C20 H20 0.9500
C21 C22 1.489(2)
C21 H21A 0.9900
C21 H21B 0.9900
C22 C23 1.402(2)
C22 C27 1.402(2)
C23 C24 1.387(2)
C23 H23 0.9500
C24 C25 1.388(2)
C24 H24 0.9500
C25 C26 1.391(2)
C25 H25 0.9500
C26 C27 1.389(2)
C26 H26 0.9500
C27 H27 0.9500
C28 C29 1.4790(19)
C28 H28A 0.9900
C28 H28B 0.9900
C29 C34 1.399(2)
C29 C30 1.403(2)
C30 C31 1.391(2)
C30 H30 0.9500
C31 C32 1.386(3)
C31 H31 0.9500
C32 C33 1.387(3)
C32 H32 0.9500
C33 C34 1.390(2)
C33 H33 0.9500
C34 H34 0.9500
Cl1 O3 1.4389(12)
Cl1 O1 1.4407(12)
Cl1 O2 1.4422(12)
Cl1 O4 1.4428(12)

loop_
_geom_torsion_atom_site_label_1
_geom_torsion_atom_site_label_2
_geom_torsion_atom_site_label_3
_geom_torsion_atom_site_label_4
_geom_torsion
C5 N1 C1 C2 -0.7(2)
Co1 N1 C1 C2 177.10(11)
N1 C1 C2 C3 -0.5(2)
C1 C2 C3 C4 0.7(2)
C2 C3 C4 C5 0.1(2)
C1 N1 C5 C4 1.6(2)
Co1 N1 C5 C4 -176.44(12)
C1 N1 C5 C6 -177.74(13)
Co1 N1 C5 C6 4.24(16)
C3 C4 C5 N1 -1.3(2)
C3 C4 C5 C6 177.91(15)
C10 N2 C6 C7 -0.5(2)
Co1 N2 C6 C7 -175.50(12)
C10 N2 C6 C5 177.17(13)
Co1 N2 C6 C5 2.15(15)
N1 C5 C6 N2 -4.20(19)
C4 C5 C6 N2 176.49(14)
N1 C5 C6 C7 173.39(14)
C4 C5 C6 C7 -5.9(2)
N2 C6 C7 C8 0.6(2)
C5 C6 C7 C8 -176.85(14)
C6 C7 C8 C9 -0.2(2)
C7 C8 C9 C10 -0.2(2)
C6 N2 C10 C9 0.0(2)
Co1 N2 C10 C9 174.22(11)
C8 C9 C10 N2 0.3(2)
C15 N3 C11 C12 -3.7(2)
Co1 N3 C11 C12 170.53(11)
N3 C11 C12 C13 1.5(2)
C11 C12 C13 C14 1.3(2)
C12 C13 C14 C15 -1.8(2)
C11 N3 C15 C14 3.1(2)
Co1 N3 C15 C14 -171.81(11)
C11 N3 C15 C16 -175.55(12)
Co1 N3 C15 C16 9.53(15)
C13 C14 C15 N3 -0.4(2)
C13 C14 C15 C16 178.12(14)
C20 N4 C16 C17 -0.9(2)
Co1 N4 C16 C17 178.96(11)
C20 N4 C16 C15 176.32(12)
Co1 N4 C16 C15 -3.81(15)
N3 C15 C16 N4 -3.63(18)
C14 C15 C16 N4 177.73(13)
N3 C15 C16 C17 173.56(13)
C14 C15 C16 C17 -5.1(2)
N4 C16 C17 C18 0.0(2)
C15 C16 C17 C18 -176.92(14)
C16 C17 C18 C19 1.0(2)
C17 C18 C19 C20 -1.1(2)
C16 N4 C20 C19 0.8(2)
Co1 N4 C20 C19 -179.06(12)
C18 C19 C20 N4 0.2(2)
Co1 C21 C22 C23 91.85(15)
Co1 C21 C22 C27 -87.37(16)
C27 C22 C23 C24 1.1(2)
C21 C22 C23 C24 -178.19(14)
C22 C23 C24 C25 0.1(2)
C23 C24 C25 C26 -0.7(2)
C24 C25 C26 C27 0.0(3)
C25 C26 C27 C22 1.3(2)
C23 C22 C27 C26 -1.8(2)
C21 C22 C27 C26 177.49(14)
Co1 C28 C29 C34 -89.13(15)
Co1 C28 C29 C30 86.48(15)
C34 C29 C30 C31 3.1(2)
C28 C29 C30 C31 -172.69(14)
C29 C30 C31 C32 -2.3(2)
C30 C31 C32 C33 0.2(2)
C31 C32 C33 C34 0.9(2)
C32 C33 C34 C29 0.0(2)
C30 C29 C34 C33 -2.0(2)
C28 C29 C34 C33 173.78(14)
